data_7246282
loop_
_publ_author_name
'Lv, Junai'
'Li, Qi'
'Guan, Xin'
'Lin, Na'
'Zhang, Jian'
'Jia, Zhitai'
'Tao, Xutang'

_publ_section_title
;
 Shedding light on intrinsic characteristics and optical properties of
 novel selenite and tellurite crystals ZrSe2O6, HfSe2O6 and HfTe3O8
;
_journal_issue 11
_journal_name_full CrystEngComm
_journal_page_first 1675
_journal_page_last 1682
_journal_paper_doi 10.1039/D2CE01627C
_journal_volume 25
_journal_year 2023
_chemical_formula_sum 'O6 Se2 Zr'
_chemical_formula_weight 345.14
_space_group_crystal_system monoclinic
_space_group_IT_number 14
_space_group_name_Hall '-P 2ybc'
_space_group_name_H-M_alt 'P 1 21/c 1'
_audit_update_record
;
2022-12-05 deposited with the CCDC.	2023-02-16 downloaded from the CCDC.
;
_cell_angle_alpha 90
_cell_angle_beta 110.177(3)
_cell_angle_gamma 90
_cell_formula_units_Z 2
_cell_length_a 4.9739(3)
_cell_length_b 8.6018(5)
_cell_length_c 6.9520(5)
_cell_measurement_reflns_used 3088
_cell_measurement_temperature 289.(2)
_cell_measurement_theta_max 29.1378
_cell_measurement_theta_min 3.9199
_cell_volume 279.18(3)
_computing_cell_refinement 'SAINT V8.40A (Bruker Nano, Inc., 2019)'
_computing_data_collection 'Bruker Instrument Service vV6.2.12'
_computing_data_reduction 'SAINT V8.40A (Bruker Nano, Inc., 2019)'
_computing_molecular_graphics 'shelXle (C.B. Huebschle, rev 946)'
_computing_structure_refinement 'SHELXL-2018/3 (Sheldrick, 2018)'
_computing_structure_solution 'SHELXT 2014/5 (Sheldrick, 2014)'
_diffrn_ambient_temperature 289.(2)
_diffrn_detector_area_resol_mean 7.3910
_diffrn_measured_fraction_theta_full 0.999
_diffrn_measured_fraction_theta_max 0.999
_diffrn_measurement_device_type 'Bruker D8 VENTURE PHOTON II'
_diffrn_measurement_method 'omega and phi scan'
_diffrn_radiation_monochromator multilayer
_diffrn_radiation_type 'Mo Ka'
_diffrn_radiation_wavelength 0.71073
_diffrn_reflns_av_R_equivalents 0.0651
_diffrn_reflns_av_unetI/netI 0.0344
_diffrn_reflns_limit_h_max 6
_diffrn_reflns_limit_h_min -6
_diffrn_reflns_limit_k_max 11
_diffrn_reflns_limit_k_min -11
_diffrn_reflns_limit_l_max 9
_diffrn_reflns_limit_l_min -9
_diffrn_reflns_number 5853
_diffrn_reflns_theta_full 29.18
_diffrn_reflns_theta_max 29.18
_diffrn_reflns_theta_min 3.92
_diffrn_source 'Incoatec ims 3.0'
_diffrn_source_type microfocus
_exptl_absorpt_coefficient_mu 14.961
_exptl_absorpt_correction_T_max 0.51
_exptl_absorpt_correction_T_min 0.34
_exptl_absorpt_correction_type multi-scan
_exptl_absorpt_process_details
;
SADABS-2016/2 - Bruker AXS area detector scaling and absorption correction
;
_exptl_crystal_colour 'clear light colourless'
_exptl_crystal_density_diffrn 4.106
_exptl_crystal_density_method 'not measured'
_exptl_crystal_description BLOCK
_exptl_crystal_F_000 312
_exptl_crystal_recrystallization_method ???
_exptl_crystal_size_max 0.056
_exptl_crystal_size_mid 0.053
_exptl_crystal_size_min 0.052
_refine_diff_density_max 1.258
_refine_diff_density_min -1.276
_refine_ls_extinction_coef 0.024(2)
_refine_ls_extinction_method 'SHELXL-2018/3 (Sheldrick 2018)'
_refine_ls_goodness_of_fit_ref 1.059
_refine_ls_hydrogen_treatment undef
_refine_ls_matrix_type full
_refine_ls_number_parameters 44
_refine_ls_number_reflns 757
_refine_ls_number_restraints 0
_refine_ls_restrained_S_all 1.059
_refine_ls_R_factor_all 0.0395
_refine_ls_R_factor_gt 0.0354
_refine_ls_shift/su_max 0.000
_refine_ls_shift/su_mean 0.000
_refine_ls_structure_factor_coef Fsqd
_refine_ls_weighting_details 'w=1/[\s^2^(Fo^2^)+(0.0122P)^2^+7.6591P] where P=(Fo^2^+2Fc^2^)/3'
_refine_ls_weighting_scheme calc
_refine_ls_wR_factor_gt 0.0869
_refine_ls_wR_factor_ref 0.0883
_reflns_number_gt 687
_reflns_number_total 757
_reflns_threshold_expression 'I > 2\s(I)'
_cod_data_source_file d2ce01627c2.cif
_cod_data_source_block 20220308ZrSeOF
_cod_depositor_comments 'Adding full bibliography for 7246282--7246284.cif.'
_cod_original_formula_sum ' Zr Se2 O6 '
_cod_database_code 7246282

loop_
_space_group_symop_operation_xyz
'x, y, z'
'-x, y+1/2, -z+1/2'
'-x, -y, -z'
'x, -y-1/2, z-1/2'

loop_
_atom_site_type_symbol
_atom_site_label
_atom_site_fract_x
_atom_site_fract_y
_atom_site_fract_z
_atom_site_U_iso_or_equiv
_atom_site_adp_type
_atom_site_calc_flag
_atom_site_refinement_flags_adp
_atom_site_refinement_flags_occupancy
_atom_site_refinement_flags_posn
_atom_site_occupancy
_atom_site_disorder_assembly
_atom_site_disorder_group
Zr Zr01 0 0.5 0.5 0.0093(3) Uani d . P S 1 . .
Se Se2 0.34923(15) 0.12957(8) 0.65769(11) 0.0130(2) Uani d . . . 1 . .
O O3 0.1128(12) 0.0361(7) 0.7402(9) 0.0206(12) Uani d . . . 1 . .
O O4 0.6407(11) 0.1408(7) 0.8713(9) 0.0208(12) Uani d . . . 1 . .
O O5 0.2322(12) 0.3142(7) 0.6532(9) 0.0224(12) Uani d . . . 1 . .

loop_
_atom_site_aniso_label
_atom_site_aniso_U_11
_atom_site_aniso_U_22
_atom_site_aniso_U_33
_atom_site_aniso_U_12
_atom_site_aniso_U_13
_atom_site_aniso_U_23
Zr01 0.0078(4) 0.0077(4) 0.0102(4) 0.0005(3) 0.0005(3) -0.0001(3)
Se2 0.0137(4) 0.0138(4) 0.0119(4) 0.0027(3) 0.0052(3) 0.0018(3)
O3 0.024(3) 0.022(3) 0.018(3) -0.007(2) 0.009(2) 0.002(2)
O4 0.015(2) 0.019(3) 0.024(3) 0.004(2) 0.001(2) 0.004(2)
O5 0.023(3) 0.017(3) 0.023(3) 0.010(2) 0.001(2) 0.009(2)

loop_
_atom_type_symbol
_atom_type_description
_atom_type_scat_dispersion_real
_atom_type_scat_dispersion_imag
_atom_type_scat_source
O O 0.0106 0.0060 'International Tables Vol C Tables 4.2.6.8 and 6.1.1.4'
Se Se -0.0929 2.2259 'International Tables Vol C Tables 4.2.6.8 and 6.1.1.4'
Zr Zr -2.9673 0.5597 'International Tables Vol C Tables 4.2.6.8 and 6.1.1.4'

loop_
_geom_angle_atom_site_label_1
_geom_angle_atom_site_label_2
_geom_angle_atom_site_label_3
_geom_angle_site_symmetry_1
_geom_angle_site_symmetry_3
_geom_angle
_geom_angle_publ_flag
O5 Zr01 O5 3_566 . 180.0(3) ?
O5 Zr01 O4 3_566 4_465 89.1(2) ?
O5 Zr01 O4 . 4_465 90.9(2) ?
O5 Zr01 O4 3_566 2_656 90.9(2) ?
O5 Zr01 O4 . 2_656 89.1(2) ?
O4 Zr01 O4 4_465 2_656 180.0(3) ?
O5 Zr01 O3 3_566 2_556 93.6(2) ?
O5 Zr01 O3 . 2_556 86.4(2) ?
O4 Zr01 O3 4_465 2_556 90.6(2) ?
O4 Zr01 O3 2_656 2_556 89.4(2) ?
O5 Zr01 O3 3_566 4_565 86.4(2) ?
O5 Zr01 O3 . 4_565 93.6(2) ?
O4 Zr01 O3 4_465 4_565 89.4(2) ?
O4 Zr01 O3 2_656 4_565 90.6(2) ?
O3 Zr01 O3 2_556 4_565 180.0 ?
O3 Se2 O4 . . 102.6(3) ?
O3 Se2 O5 . . 100.3(3) ?
O4 Se2 O5 . . 98.6(3) ?
Se2 O3 Zr01 . 2_546 142.5(3) ?
Se2 O4 Zr01 . 2_646 134.0(3) ?
Se2 O5 Zr01 . . 151.0(4) ?

loop_
_geom_bond_atom_site_label_1
_geom_bond_atom_site_label_2
_geom_bond_site_symmetry_2
_geom_bond_distance
_geom_bond_publ_flag
Zr01 O5 3_566 2.043(5) ?
Zr01 O5 . 2.043(5) ?
Zr01 O4 4_465 2.088(5) ?
Zr01 O4 2_656 2.088(5) ?
Zr01 O3 2_556 2.091(6) ?
Zr01 O3 4_565 2.091(6) ?
Se2 O3 . 1.680(5) ?
Se2 O4 . 1.683(5) ?
Se2 O5 . 1.688(6) ?
